data_7219455
loop_
_publ_author_name
'Zhai, Xiang-Sheng'
'Zhu, Wen-Gang'
'Xu, Wei'
'Huang, Ya-Jing'
'Zheng, Yue-Qing'

_publ_section_title
;
 A family of 3D UO22+--5-X-1,3-dicarboxylate (X = --H, --NO2, --NH2, --OH)
 hybrid materials: structural relevance with variation of substituent
 groups and photochemical properties
;
_journal_issue 11
_journal_name_full CrystEngComm
_journal_page_first 2376
_journal_paper_doi 10.1039/C4CE02307B
_journal_volume 17
_journal_year 2015
_chemical_formula_moiety 'C16 H10 O13 U2, 9(H2 O)'
_chemical_formula_sum 'C16 H28 O22 U2'
_chemical_formula_weight 1048.3
_chemical_name_systematic
; 
 ? 
;
_space_group_IT_number 2
_symmetry_cell_setting triclinic
_symmetry_space_group_name_Hall '-P 1'
_symmetry_space_group_name_H-M 'P -1'
_atom_sites_solution_hydrogens geom
_atom_sites_solution_primary direct
_atom_sites_solution_secondary difmap
_audit_creation_method SHELXL-97
_audit_update_record
;
2015-01-28 deposited with the CCDC.
2015-01-30 downloaded from the CCDC.
;
_cell_angle_alpha 108.95(3)
_cell_angle_beta 95.14(3)
_cell_angle_gamma 109.32(3)
_cell_formula_units_Z 2
_cell_length_a 9.6655(19)
_cell_length_b 11.002(2)
_cell_length_c 15.304(3)
_cell_measurement_reflns_used 11274
_cell_measurement_temperature 295(2)
_cell_measurement_theta_max 25.00
_cell_measurement_theta_min 2.99
_cell_volume 1416.7(7)
_computing_cell_refinement RAPID-AUTO
_computing_data_collection 'RAPID-AUTO (Rigaku, 1998)'
_computing_data_reduction 'CrystalStructure (Rigaku/MSC, 2004)'
_computing_molecular_graphics 'ORTEPII (Johnson, 1976)'
_computing_publication_material SHELXL-97
_computing_structure_refinement 'SHELXL-97 (Sheldrick, 1997)'
_computing_structure_solution 'SHELXS-97 (Sheldrick, 1990)'
_diffrn_ambient_temperature 295(2)
_diffrn_detector_area_resol_mean 0
_diffrn_measured_fraction_theta_full 0.996
_diffrn_measured_fraction_theta_max 0.996
_diffrn_measurement_device_type 'Rigaku R-AXIS RAPID'
_diffrn_measurement_method '\w scan'
_diffrn_radiation_monochromator graphite
_diffrn_radiation_source 'fine-focus sealed tube'
_diffrn_radiation_type MoK\a
_diffrn_radiation_wavelength 0.71073
_diffrn_reflns_av_R_equivalents 0.0647
_diffrn_reflns_av_sigmaI/netI 0.0735
_diffrn_reflns_limit_h_max 11
_diffrn_reflns_limit_h_min -11
_diffrn_reflns_limit_k_max 13
_diffrn_reflns_limit_k_min -12
_diffrn_reflns_limit_l_max 18
_diffrn_reflns_limit_l_min -18
_diffrn_reflns_number 11635
_diffrn_reflns_theta_full 25.35
_diffrn_reflns_theta_max 25.35
_diffrn_reflns_theta_min 2.99
_diffrn_standards_decay_% 0
_diffrn_standards_interval_count image
_diffrn_standards_interval_time 0
_diffrn_standards_number 0
_exptl_absorpt_coefficient_mu 11.465
_exptl_absorpt_correction_T_max 0.179
_exptl_absorpt_correction_T_min 0.146
_exptl_absorpt_correction_type empirical
_exptl_absorpt_process_details 'ABSCOR (Higashi, 1995)'
_exptl_crystal_colour yellow
_exptl_crystal_density_diffrn 2.457
_exptl_crystal_density_method 'not measured'
_exptl_crystal_description block
_exptl_crystal_F_000 788
_exptl_crystal_size_max 0.18
_exptl_crystal_size_mid 0.16
_exptl_crystal_size_min 0.15
_platon_squeeze_details
;
The solvent molecules in the structure were highly disordered. Efforts to 
locate and refine the solvent peaks were in vain. The SQUEEZE routine was
used to remove the scattering from the highly disordered solvent molecules,
the 184 electrons can be accounted for by 9 water molecules per formula unit,
and the reported formula, formula weight, density, F(000), etc. include the
solvents.
;
_refine_diff_density_max 2.528
_refine_diff_density_min -3.378
_refine_diff_density_rms 0.331
_refine_ls_extinction_method none
_refine_ls_goodness_of_fit_ref 1.108
_refine_ls_hydrogen_treatment mixed
_refine_ls_matrix_type full
_refine_ls_number_parameters 286
_refine_ls_number_reflns 5165
_refine_ls_number_restraints 189
_refine_ls_restrained_S_all 1.118
_refine_ls_R_factor_all 0.0775
_refine_ls_R_factor_gt 0.0521
_refine_ls_shift/su_max 0.000
_refine_ls_shift/su_mean 0.000
_refine_ls_structure_factor_coef Fsqd
_refine_ls_weighting_details 'calc w=1/[\s^2^(Fo^2^)+(0.0862P)^2^+15.2636P] where P=(Fo^2^+2Fc^2^)/3'
_refine_ls_weighting_scheme calc
_refine_ls_wR_factor_gt 0.1405
_refine_ls_wR_factor_ref 0.1778
_reflns_number_gt 3859
_reflns_number_total 5165
_reflns_threshold_expression >2\s(I)
_cod_data_source_file c4ce02307b2.cif
_cod_data_source_block shx97
_cod_depositor_comments 'Adding full bibliography for 7219455--7219458.cif.'
_cod_database_code 7219455
_platon_squeeze_void_probe_radius 1.20

loop_
_symmetry_equiv_pos_as_xyz
'x, y, z'
'-x, -y, -z'

loop_
_atom_site_label
_atom_site_type_symbol
_atom_site_fract_x
_atom_site_fract_y
_atom_site_fract_z
_atom_site_U_iso_or_equiv
_atom_site_adp_type
_atom_site_occupancy
_atom_site_symmetry_multiplicity
_atom_site_calc_flag
_atom_site_refinement_flags
U1 U 0.88670(6) 0.18904(5) 0.11375(4) 0.0316(2) Uani 1 1 d U
U2 U 0.14972(7) -0.33593(6) 0.49976(4) 0.0479(2) Uani 1 1 d U
O1 O 1.0525(12) 0.2643(13) 0.1991(9) 0.056(3) Uani 1 1 d U
O2 O 0.7238(16) 0.1144(14) 0.0281(10) 0.072(4) Uani 1 1 d U
O3 O 0.8256(11) 0.3857(10) 0.2053(8) 0.038(2) Uani 1 1 d U
O4 O 0.9393(12) 0.4076(10) 0.0892(7) 0.040(2) Uani 1 1 d U
C1 C 0.8836(16) 0.4583(14) 0.1576(11) 0.037(3) Uani 1 1 d U
C2 C 0.8851(16) 0.6006(14) 0.1832(11) 0.034(3) Uani 1 1 d U
C3 C 0.9087(16) 0.6668(14) 0.1190(11) 0.034(3) Uani 1 1 d U
H3 H 0.9244 0.6215 0.0602 0.041 Uiso 1 1 calc R
C4 C 0.9091(16) 0.7981(14) 0.1420(11) 0.036(3) Uani 1 1 d U
C5 C 0.887(2) 0.8652(17) 0.2300(12) 0.052(4) Uani 1 1 d U
H5 H 0.8831 0.9528 0.2448 0.062 Uiso 1 1 calc R
C6 C 0.871(2) 0.8045(19) 0.2954(13) 0.057(4) Uani 1 1 d U
H6 H 0.8644 0.8535 0.3562 0.069 Uiso 1 1 calc R
C7 C 0.8632(19) 0.6670(16) 0.2699(12) 0.046(4) Uani 1 1 d U
H7 H 0.8436 0.6218 0.3119 0.055 Uiso 1 1 calc R
C8 C 0.9305(19) 0.8689(15) 0.0734(12) 0.044(4) Uani 1 1 d U
O5 O 0.9040(16) 0.9753(12) 0.0884(9) 0.062(3) Uani 1 1 d U
O6 O 0.9726(17) 0.8177(13) 0.0005(10) 0.067(3) Uani 1 1 d U
O7 O 0.2883(16) -0.3991(17) 0.5146(11) 0.082(4) Uani 1 1 d U
O8 O 0.0163(16) -0.2638(15) 0.4876(10) 0.074(4) Uani 1 1 d U
O9 O -0.0236(14) -0.5580(14) 0.4066(8) 0.060(3) Uani 1 1 d DU
H91 H 0.00(2) -0.58(2) 0.354(6) 0.090 Uiso 1 1 d D
H92 H -0.104(14) -0.54(2) 0.403(12) 0.090 Uiso 1 1 d D
O10 O 0.1760(12) -0.3698(12) 0.3362(8) 0.052(3) Uani 1 1 d U
O11 O 0.3253(15) -0.1717(14) 0.4452(10) 0.071(4) Uani 1 1 d U
C9 C 0.6785(17) 0.0796(16) 0.2729(11) 0.040(3) Uani 1 1 d U
C10 C 0.5515(15) -0.0535(14) 0.2462(10) 0.034(3) Uani 1 1 d U
C11 C 0.4805(16) -0.0905(15) 0.3139(11) 0.039(3) Uani 1 1 d U
H11 H 0.5158 -0.0317 0.3774 0.046 Uiso 1 1 calc R
C12 C 0.3579(15) -0.2139(15) 0.2877(11) 0.036(3) Uani 1 1 d U
C13 C 0.2999(19) -0.2982(18) 0.1923(12) 0.050(4) Uani 1 1 d U
H13 H 0.2158 -0.3802 0.1744 0.060 Uiso 1 1 calc R
C14 C 0.367(2) -0.2603(19) 0.1243(13) 0.057(5) Uani 1 1 d U
H14 H 0.3286 -0.3173 0.0606 0.068 Uiso 1 1 calc R
C15 C 0.4923(18) -0.1363(17) 0.1510(12) 0.048(4) Uani 1 1 d U
H15 H 0.5360 -0.1094 0.1051 0.057 Uiso 1 1 calc R
C16 C 0.2812(18) -0.2522(16) 0.3602(12) 0.046(4) Uani 1 1 d U
O12 O 0.7463(13) 0.1128(11) 0.2132(9) 0.051(3) Uani 1 1 d U
O13 O 0.724(2) 0.157(2) 0.3555(13) 0.112(6) Uani 1 1 d U

loop_
_atom_site_aniso_label
_atom_site_aniso_U_11
_atom_site_aniso_U_22
_atom_site_aniso_U_33
_atom_site_aniso_U_23
_atom_site_aniso_U_13
_atom_site_aniso_U_12
U1 0.0495(4) 0.0217(3) 0.0343(3) 0.0180(2) 0.0201(3) 0.0164(2)
U2 0.0490(4) 0.0370(4) 0.0371(4) 0.0154(3) 0.0145(3) -0.0113(3)
O1 0.034(5) 0.077(7) 0.071(7) 0.034(5) 0.016(5) 0.031(5)
O2 0.083(7) 0.059(7) 0.065(7) 0.030(6) -0.001(6) 0.015(6)
O3 0.045(5) 0.034(5) 0.053(6) 0.024(4) 0.032(5) 0.023(4)
O4 0.055(5) 0.036(5) 0.044(5) 0.023(4) 0.028(5) 0.025(4)
C1 0.040(6) 0.030(6) 0.045(7) 0.024(5) 0.009(6) 0.011(5)
C2 0.044(6) 0.027(6) 0.038(7) 0.019(5) 0.014(6) 0.013(5)
C3 0.043(6) 0.029(6) 0.038(7) 0.017(5) 0.019(6) 0.015(5)
C4 0.045(7) 0.031(6) 0.041(7) 0.019(5) 0.019(6) 0.019(5)
C5 0.072(8) 0.043(7) 0.052(8) 0.020(6) 0.028(7) 0.031(6)
C6 0.080(9) 0.051(7) 0.049(8) 0.022(6) 0.026(7) 0.029(7)
C7 0.058(7) 0.041(7) 0.046(7) 0.018(6) 0.018(6) 0.026(6)
C8 0.069(8) 0.028(6) 0.048(7) 0.020(5) 0.033(6) 0.023(6)
O5 0.102(8) 0.042(5) 0.067(7) 0.035(5) 0.042(6) 0.038(5)
O6 0.105(8) 0.050(6) 0.071(7) 0.037(5) 0.048(6) 0.039(6)
O7 0.070(7) 0.098(8) 0.080(8) 0.051(7) 0.017(6) 0.017(6)
O8 0.085(7) 0.073(7) 0.068(7) 0.032(6) 0.031(6) 0.027(6)
O9 0.068(7) 0.056(6) 0.040(6) 0.017(5) 0.023(5) 0.001(5)
O10 0.048(5) 0.047(6) 0.051(6) 0.024(5) 0.020(5) -0.002(4)
O11 0.077(7) 0.055(6) 0.057(7) 0.025(5) 0.028(6) -0.010(5)
C9 0.047(7) 0.037(6) 0.036(7) 0.018(5) 0.018(6) 0.010(5)
C10 0.030(6) 0.035(6) 0.035(7) 0.015(5) 0.015(5) 0.006(5)
C11 0.037(6) 0.039(7) 0.033(7) 0.014(5) 0.013(6) 0.005(5)
C12 0.030(6) 0.035(6) 0.039(7) 0.014(5) 0.015(5) 0.006(5)
C13 0.049(7) 0.045(7) 0.049(8) 0.020(6) 0.014(6) 0.008(6)
C14 0.058(8) 0.056(8) 0.043(8) 0.022(6) 0.013(7) 0.002(6)
C15 0.053(7) 0.045(7) 0.040(7) 0.021(6) 0.014(6) 0.007(6)
C16 0.045(7) 0.036(7) 0.039(7) 0.014(6) 0.008(6) -0.005(6)
O12 0.059(6) 0.040(5) 0.058(6) 0.030(5) 0.029(5) 0.010(5)
O13 0.117(9) 0.104(9) 0.081(8) 0.044(7) 0.036(7) -0.011(6)

loop_
_atom_type_symbol
_atom_type_description
_atom_type_scat_dispersion_real
_atom_type_scat_dispersion_imag
_atom_type_scat_source
C C 0.0033 0.0016 'International Tables Vol C Tables 4.2.6.8 and 6.1.1.4'
H H 0.0000 0.0000 'International Tables Vol C Tables 4.2.6.8 and 6.1.1.4'
O O 0.0106 0.0060 'International Tables Vol C Tables 4.2.6.8 and 6.1.1.4'
U U -9.6767 9.6646 'International Tables Vol C Tables 4.2.6.8 and 6.1.1.4'

loop_
_geom_angle_atom_site_label_1
_geom_angle_atom_site_label_2
_geom_angle_atom_site_label_3
_geom_angle
_geom_angle_site_symmetry_1
_geom_angle_site_symmetry_3
O2 U1 O1 179.3(6) . .
O2 U1 O12 88.1(6) . .
O1 U1 O12 92.5(5) . .
O2 U1 O6 90.6(6) . 2_765
O1 U1 O6 88.6(6) . 2_765
O12 U1 O6 158.3(4) . 2_765
O2 U1 O5 92.0(6) . 1_545
O1 U1 O5 87.8(5) . 1_545
O12 U1 O5 77.8(4) . 1_545
O6 U1 O5 80.6(4) 2_765 1_545
O2 U1 O4 89.5(5) . .
O1 U1 O4 90.3(5) . .
O12 U1 O4 127.9(3) . .
O6 U1 O4 73.7(4) 2_765 .
O5 U1 O4 154.3(4) 1_545 .
O2 U1 O3 94.0(5) . .
O1 U1 O3 86.5(5) . .
O12 U1 O3 74.7(3) . .
O6 U1 O3 127.0(4) 2_765 .
O5 U1 O3 151.6(4) 1_545 .
O4 U1 O3 53.5(3) . .
O2 U1 C1 92.3(5) . .
O1 U1 C1 87.8(5) . .
O12 U1 C1 101.5(4) . .
O6 U1 C1 100.2(4) 2_765 .
O5 U1 C1 175.5(5) 1_545 .
O4 U1 C1 26.7(4) . .
O3 U1 C1 26.9(4) . .
O7 U2 O8 177.2(7) . .
O7 U2 O9 89.9(6) . 2_546
O8 U2 O9 91.3(6) . 2_546
O7 U2 O13 86.5(8) . 2_656
O8 U2 O13 91.1(7) . 2_656
O9 U2 O13 82.9(5) 2_546 2_656
O7 U2 O9 91.6(6) . .
O8 U2 O9 91.3(6) . .
O9 U2 O9 69.6(5) 2_546 .
O13 U2 O9 152.5(5) 2_656 .
O7 U2 O10 89.8(6) . .
O8 U2 O10 90.6(5) . .
O9 U2 O10 143.9(4) 2_546 .
O13 U2 O10 133.1(4) 2_656 .
O9 U2 O10 74.3(4) . .
O7 U2 O11 87.8(6) . .
O8 U2 O11 90.3(6) . .
O9 U2 O11 163.4(5) 2_546 .
O13 U2 O11 80.6(5) 2_656 .
O9 U2 O11 126.8(4) . .
O10 U2 O11 52.6(4) . .
O7 U2 C16 88.3(6) . .
O8 U2 C16 90.8(6) . .
O9 U2 C16 170.1(5) 2_546 .
O13 U2 C16 106.7(5) 2_656 .
O9 U2 C16 100.7(4) . .
O10 U2 C16 26.5(4) . .
O11 U2 C16 26.1(4) . .
O7 U2 U2 90.9(5) . 2_546
O8 U2 U2 91.6(5) . 2_546
O9 U2 U2 34.9(3) 2_546 2_546
O13 U2 U2 117.8(4) 2_656 2_546
O9 U2 U2 34.7(3) . 2_546
O10 U2 U2 109.0(3) . 2_546
O11 U2 U2 161.5(3) . 2_546
C16 U2 U2 135.4(3) . 2_546
C1 O3 U1 93.1(8) . .
C1 O4 U1 93.6(8) . .
O4 C1 O3 119.8(12) . .
O4 C1 C2 120.9(12) . .
O3 C1 C2 119.3(13) . .
O4 C1 U1 59.8(7) . .
O3 C1 U1 60.0(7) . .
C2 C1 U1 178.3(11) . .
C7 C2 C3 119.9(13) . .
C7 C2 C1 119.9(13) . .
C3 C2 C1 120.2(13) . .
C4 C3 C2 120.5(13) . .
C4 C3 H3 119.8 . .
C2 C3 H3 119.8 . .
C3 C4 C5 119.4(14) . .
C3 C4 C8 121.1(13) . .
C5 C4 C8 119.5(13) . .
C6 C5 C4 120.9(15) . .
C6 C5 H5 119.6 . .
C4 C5 H5 119.6 . .
C5 C6 C7 119.4(16) . .
C5 C6 H6 120.3 . .
C7 C6 H6 120.3 . .
C2 C7 C6 119.7(16) . .
C2 C7 H7 120.2 . .
C6 C7 H7 120.2 . .
O5 C8 O6 121.0(14) . .
O5 C8 C4 119.9(13) . .
O6 C8 C4 119.1(12) . .
C8 O5 U1 172.3(12) . 1_565
C8 O6 U1 157.9(11) . 2_765
U2 O9 U2 110.4(5) 2_546 .
U2 O9 H91 139(10) 2_546 .
U2 O9 H91 108(10) . .
U2 O9 H92 77(10) 2_546 .
U2 O9 H92 101(10) . .
H91 O9 H92 112(4) . .
C16 O10 U2 93.5(10) . .
C16 O11 U2 93.8(9) . .
O13 C9 O12 118.7(15) . .
O13 C9 C10 119.5(14) . .
O12 C9 C10 121.7(14) . .
C15 C10 C11 119.7(14) . .
C15 C10 C9 119.1(13) . .
C11 C10 C9 120.8(13) . .
C12 C11 C10 120.5(14) . .
C12 C11 H11 119.8 . .
C10 C11 H11 119.8 . .
C11 C12 C13 119.8(14) . .
C11 C12 C16 120.3(14) . .
C13 C12 C16 119.8(13) . .
C14 C13 C12 120.2(16) . .
C14 C13 H13 119.9 . .
C12 C13 H13 119.9 . .
C13 C14 C15 120.0(17) . .
C13 C14 H14 120.0 . .
C15 C14 H14 120.0 . .
C10 C15 C14 119.8(15) . .
C10 C15 H15 120.1 . .
C14 C15 H15 120.1 . .
O11 C16 O10 120.0(14) . .
O11 C16 C12 120.2(13) . .
O10 C16 C12 119.6(14) . .
O11 C16 U2 60.1(8) . .
O10 C16 U2 60.0(8) . .
C12 C16 U2 175.7(12) . .
C9 O12 U1 175.2(12) . .
C9 O13 U2 167.0(13) . 2_656

loop_
_geom_bond_atom_site_label_1
_geom_bond_atom_site_label_2
_geom_bond_distance
_geom_bond_site_symmetry_2
U1 O2 1.717(14) .
U1 O1 1.733(12) .
U1 O12 2.304(10) .
U1 O6 2.306(12) 2_765
U1 O5 2.321(10) 1_545
U1 O4 2.449(9) .
U1 O3 2.453(9) .
U1 C1 2.828(14) .
U2 O7 1.730(15) .
U2 O8 1.748(15) .
U2 O9 2.315(11) 2_546
U2 O13 2.316(19) 2_656
U2 O9 2.326(13) .
U2 O10 2.457(11) .
U2 O11 2.459(11) .
U2 C16 2.831(16) .
U2 U2 3.8100(18) 2_546
O3 C1 1.281(16) .
O4 C1 1.271(17) .
C1 C2 1.479(18) .
C2 C7 1.36(2) .
C2 C3 1.393(19) .
C3 C4 1.370(18) .
C3 H3 0.9300 .
C4 C5 1.38(2) .
C4 C8 1.49(2) .
C5 C6 1.36(2) .
C5 H5 0.9300 .
C6 C7 1.41(2) .
C6 H6 0.9300 .
C7 H7 0.9300 .
C8 O5 1.234(17) .
C8 O6 1.246(18) .
O5 U1 2.321(10) 1_565
O6 U1 2.306(12) 2_765
O9 U2 2.315(11) 2_546
O9 H91 0.84(2) .
O9 H92 0.85(2) .
O10 C16 1.264(18) .
O11 C16 1.25(2) .
C9 O13 1.21(2) .
C9 O12 1.251(17) .
C9 C10 1.47(2) .
C10 C15 1.39(2) .
C10 C11 1.388(18) .
C11 C12 1.38(2) .
C11 H11 0.9300 .
C12 C13 1.39(2) .
C12 C16 1.48(2) .
C13 C14 1.38(2) .
C13 H13 0.9300 .
C14 C15 1.40(2) .
C14 H14 0.9300 .
C15 H15 0.9300 .
O13 U2 2.316(19) 2_656

loop_
_platon_squeeze_void_nr
_platon_squeeze_void_average_x
_platon_squeeze_void_average_y
_platon_squeeze_void_average_z
_platon_squeeze_void_volume
_platon_squeeze_void_count_electrons
_platon_squeeze_void_content
1 0.499 0.499 0.510 525 184 ' '
